data_7201556
loop_
_publ_author_name
'Chopra, Deepak'
'Guru Row, T. N.'

_publ_section_title
;
 Evaluation of the interchangeability of C--H and C--F groups: insights
 from crystal packing in a series of isomeric fluorinated benzanilides
;
_journal_issue 1
_journal_name_full CrystEngComm
_journal_page_first 54
_journal_paper_doi 10.1039/b709938j
_journal_volume 10
_journal_year 2008
_chemical_absolute_configuration unk
_chemical_formula_moiety 'C13 H9 F2 N O'
_chemical_formula_sum 'C13 H9 F2 N O'
_chemical_formula_weight 233.21
_chemical_name_systematic ' ?'
_space_group_IT_number 19
_symmetry_cell_setting orthorhombic
_symmetry_Int_Tables_number 19
_symmetry_space_group_name_Hall 'P 2ac 2ab'
_symmetry_space_group_name_H-M 'P 21 21 21'
_atom_sites_solution_hydrogens geom
_atom_sites_solution_primary direct
_atom_sites_solution_secondary difmap
_cell_angle_alpha 90
_cell_angle_beta 90
_cell_angle_gamma 90
_cell_formula_units_Z 4
_cell_length_a 5.1864(14)
_cell_length_b 5.8673(16)
_cell_length_c 35.127(9)
_cell_measurement_reflns_used 565
_cell_measurement_temperature 290(2)
_cell_measurement_theta_max 25.2
_cell_measurement_theta_min 1.2
_cell_volume 1068.9(5)
_computing_cell_refinement SMART
_computing_data_collection 'SMART (Bruker, 1998)'
_computing_data_reduction 'SAINT (Bruker, 1998)'
_computing_molecular_graphics 'Ortep-3 for Windows (Farrugia, 1997) and CAMERON (Watkin et al., 1993)'
_computing_publication_material 'PLATON (Spek, 2003)'
_computing_structure_refinement 'SHELXL-97 (Sheldrick, 1997)'
_computing_structure_solution 'SIR92 (Altomare et al., 1993)'
_diffrn_ambient_temperature 290(2)
_diffrn_measured_fraction_theta_full 1.000
_diffrn_measured_fraction_theta_max 0.956
_diffrn_measurement_device_type 'Bruker SMART CCD area detector'
_diffrn_measurement_method '\f and \w scans'
_diffrn_radiation_monochromator graphite
_diffrn_radiation_source 'fine-focus sealed tube'
_diffrn_radiation_type MoK\a
_diffrn_radiation_wavelength 0.71073
_diffrn_reflns_av_R_equivalents 0.0283
_diffrn_reflns_av_sigmaI/netI 0.0302
_diffrn_reflns_limit_h_max 6
_diffrn_reflns_limit_h_min -6
_diffrn_reflns_limit_k_max 7
_diffrn_reflns_limit_k_min -7
_diffrn_reflns_limit_l_max 44
_diffrn_reflns_limit_l_min -42
_diffrn_reflns_number 7182
_diffrn_reflns_reduction_process ' ?'
_diffrn_reflns_theta_full 25.00
_diffrn_reflns_theta_max 27.14
_diffrn_reflns_theta_min 1.16
_exptl_absorpt_coefficient_mu 0.116
_exptl_absorpt_correction_T_max 0.9851
_exptl_absorpt_correction_T_min 0.9056
_exptl_absorpt_correction_type multi-scan
_exptl_absorpt_process_details '(SADABS; Sheldrick, 1997)'
_exptl_crystal_colour ' colorless'
_exptl_crystal_density_diffrn 1.449
_exptl_crystal_density_method 'Not Measured'
_exptl_crystal_description 'plates '
_exptl_crystal_F_000 480
_exptl_crystal_size_max 0.58
_exptl_crystal_size_mid 0.53
_exptl_crystal_size_min 0.13
_refine_diff_density_max 0.354
_refine_diff_density_min -0.242
_refine_diff_density_rms 0.044
_refine_ls_extinction_method none
_refine_ls_goodness_of_fit_ref 1.090
_refine_ls_hydrogen_treatment mixed
_refine_ls_matrix_type full
_refine_ls_number_parameters 158
_refine_ls_number_reflns 1829
_refine_ls_number_restraints 0
_refine_ls_restrained_S_all 1.090
_refine_ls_R_factor_all 0.0890
_refine_ls_R_factor_gt 0.0760
_refine_ls_shift/su_max 0.000
_refine_ls_shift/su_mean 0.000
_refine_ls_structure_factor_coef Fsqd
_refine_ls_weighting_details 'calc w=1/[\s^2^(Fo^2^)+(0.0000P)^2^+2.0915P] where P=(Fo^2^+2Fc^2^)/3'
_refine_ls_weighting_scheme calc
_refine_ls_wR_factor_gt 0.1310
_refine_ls_wR_factor_ref 0.1350
_reflns_number_gt 1551
_reflns_number_total 1829
_reflns_threshold_expression >2sigma(I)
_cod_data_source_file b709938j.txt
_cod_data_source_block dc1_1_m
_cod_depositor_comments
;
The following automatic conversions were performed:
'_symmetry_cell_setting' value 'Orthorhombic' changed to 'orthorhombic'
according to '/home/saulius/struct/CIF-dictionaries/cif_core.dic'
dictionary named 'cif_core.dic' version 2.4.1 from 2010-06-29.

Automatic conversion script
Id: cif_fix_enum 1527 2010-12-29 10:47:43Z saulius 
;
_cod_database_code 7201556

loop_
_symmetry_equiv_pos_as_xyz
x,y,z
1/2-x,-y,1/2+z
1/2+x,1/2-y,-z
-x,1/2+y,1/2-z

loop_
_atom_site_label
_atom_site_type_symbol
_atom_site_fract_x
_atom_site_fract_y
_atom_site_fract_z
_atom_site_U_iso_or_equiv
_atom_site_adp_type
_atom_site_occupancy
_atom_site_symmetry_multiplicity
_atom_site_calc_flag
_atom_site_refinement_flags
_atom_site_disorder_assembly
_atom_site_disorder_group
F2 F 0.0184(8) -0.0586(7) 0.19142(10) 0.0926(13) Uani 1 1 d . . .
F1 F 0.0537(8) 0.3493(7) 0.11935(11) 0.0925(13) Uani 1 1 d . . .
O1 O 0.7136(7) -0.0850(7) 0.10701(12) 0.0763(13) Uani 1 1 d . . .
C7 C 0.3742(13) -0.2365(9) 0.16280(15) 0.0598(17) Uani 1 1 d . . .
C1 C 0.4032(12) 0.2062(9) 0.08382(15) 0.0547(14) Uani 1 1 d . . .
C12 C 0.1972(13) -0.2307(10) 0.19144(18) 0.0642(15) Uani 1 1 d . . .
C5 C 0.1715(12) 0.5454(10) 0.06452(17) 0.0656(16) Uani 1 1 d . . .
H5 H 0.0421 0.6514 0.0693 0.079 Uiso 1 1 calc R . .
C11 C 0.1908(11) -0.3848(10) 0.21956(17) 0.0648(16) Uani 1 1 d . . .
H11 H 0.0691 -0.3735 0.2389 0.078 Uiso 1 1 calc R . .
C2 C 0.5578(12) 0.2334(11) 0.05202(16) 0.0660(16) Uani 1 1 d . . .
H2 H 0.6906 0.1300 0.0478 0.079 Uiso 1 1 calc R . .
N1 N 0.3268(11) -0.0435(14) 0.1326(2) 0.106(3) Uani 1 1 d . . .
C6 C 0.2102(12) 0.3660(10) 0.08834(15) 0.0586(14) Uani 1 1 d . . .
C10 C 0.3670(11) -0.5602(11) 0.21941(19) 0.0711(17) Uani 1 1 d . . .
H10 H 0.3616 -0.6718 0.2382 0.085 Uiso 1 1 calc R . .
C3 C 0.5217(11) 0.4066(10) 0.02680(16) 0.0637(15) Uani 1 1 d . . .
H3 H 0.6260 0.4180 0.0053 0.076 Uiso 1 1 calc R . .
C8 C 0.5555(12) -0.4089(11) 0.16218(18) 0.0714(17) Uani 1 1 d . . .
H8 H 0.6775 -0.4178 0.1428 0.086 Uiso 1 1 calc R . .
C4 C 0.3294(12) 0.5659(10) 0.03317(17) 0.0657(16) Uani 1 1 d . . .
H4 H 0.3069 0.6865 0.0163 0.079 Uiso 1 1 calc R . .
C9 C 0.5499(11) -0.5693(11) 0.19146(18) 0.0685(16) Uani 1 1 d . . .
H9 H 0.6729 -0.6845 0.1920 0.082 Uiso 1 1 calc R . .
C13 C 0.4986(12) -0.0042(13) 0.1111(2) 0.091(3) Uani 1 1 d . . .
H1N H 0.183(12) 0.002(10) 0.1367(16) 0.11(2) Uiso 1 1 d . . .

loop_
_atom_site_aniso_label
_atom_site_aniso_U_11
_atom_site_aniso_U_22
_atom_site_aniso_U_33
_atom_site_aniso_U_23
_atom_site_aniso_U_13
_atom_site_aniso_U_12
F2 0.109(3) 0.076(2) 0.093(3) -0.011(2) -0.017(2) 0.031(3)
F1 0.092(3) 0.092(3) 0.094(3) -0.012(2) 0.022(2) -0.007(2)
O1 0.042(2) 0.084(3) 0.103(3) 0.007(3) 0.017(2) 0.019(2)
C7 0.098(5) 0.036(3) 0.046(3) -0.003(2) -0.027(3) -0.008(3)
C1 0.072(4) 0.038(3) 0.054(3) -0.004(2) -0.016(3) 0.002(3)
C12 0.065(4) 0.061(4) 0.067(4) -0.008(3) -0.013(3) 0.001(3)
C5 0.059(3) 0.055(3) 0.083(4) -0.010(3) -0.011(3) 0.007(3)
C11 0.058(3) 0.072(4) 0.064(3) 0.007(3) -0.007(3) -0.005(3)
C2 0.065(4) 0.069(4) 0.064(3) -0.007(3) -0.005(3) 0.008(3)
N1 0.046(3) 0.136(6) 0.134(6) -0.081(5) 0.018(4) 0.004(4)
C6 0.067(3) 0.059(3) 0.049(3) -0.015(3) 0.007(3) -0.016(3)
C10 0.056(3) 0.059(4) 0.098(5) 0.018(4) -0.010(3) -0.009(3)
C3 0.061(3) 0.064(4) 0.067(4) 0.007(3) 0.009(3) 0.001(3)
C8 0.066(4) 0.072(4) 0.076(4) -0.012(4) 0.005(3) -0.018(4)
C4 0.073(4) 0.057(3) 0.067(4) 0.005(3) -0.013(3) -0.007(3)
C9 0.051(3) 0.063(4) 0.091(4) 0.001(4) -0.012(3) 0.000(3)
C13 0.047(3) 0.112(6) 0.114(6) -0.075(5) 0.008(4) -0.011(4)

loop_
_atom_type_symbol
_atom_type_description
_atom_type_scat_dispersion_real
_atom_type_scat_dispersion_imag
_atom_type_scat_source
O O 0.0106 0.0060 'International Tables Vol C Tables 4.2.6.8 and 6.1.1.4'
N N 0.0061 0.0033 'International Tables Vol C Tables 4.2.6.8 and 6.1.1.4'
F F 0.0171 0.0103 'International Tables Vol C Tables 4.2.6.8 and 6.1.1.4'
H H 0.0000 0.0000 'International Tables Vol C Tables 4.2.6.8 and 6.1.1.4'
C C 0.0033 0.0016 'International Tables Vol C Tables 4.2.6.8 and 6.1.1.4'

loop_
_geom_angle_atom_site_label_1
_geom_angle_atom_site_label_2
_geom_angle_atom_site_label_3
_geom_angle
_geom_angle_site_symmetry_1
_geom_angle_site_symmetry_3
_geom_angle_publ_flag
C12 C7 C8 119.2(6) . . ?
C12 C7 N1 112.0(6) . . ?
C8 C7 N1 128.6(6) . . ?
C6 C1 C2 115.7(5) . . ?
C6 C1 C13 131.5(5) . . ?
C2 C1 C13 112.6(5) . . ?
C11 C12 C7 123.0(6) . . ?
C11 C12 F2 118.7(6) . . ?
C7 C12 F2 118.3(6) . . ?
C6 C5 C4 118.2(6) . . ?
C6 C5 H5 120.9 . . ?
C4 C5 H5 120.9 . . ?
C12 C11 C10 119.1(6) . . ?
C12 C11 H11 120.5 . . ?
C10 C11 H11 120.5 . . ?
C3 C2 C1 122.1(6) . . ?
C3 C2 H2 118.9 . . ?
C1 C2 H2 118.9 . . ?
C13 N1 C7 116.8(7) . . ?
C13 N1 H1N 138(5) . . ?
C7 N1 H1N 106(4) . . ?
C5 C6 F1 117.4(6) . . ?
C5 C6 C1 124.2(5) . . ?
F1 C6 C1 118.4(5) . . ?
C9 C10 C11 119.5(6) . . ?
C9 C10 H10 120.2 . . ?
C11 C10 H10 120.2 . . ?
C2 C3 C4 119.9(6) . . ?
C2 C3 H3 120.1 . . ?
C4 C3 H3 120.1 . . ?
C7 C8 C9 117.9(6) . . ?
C7 C8 H8 121.0 . . ?
C9 C8 H8 121.0 . . ?
C5 C4 C3 119.9(6) . . ?
C5 C4 H4 120.1 . . ?
C3 C4 H4 120.1 . . ?
C10 C9 C8 121.2(6) . . ?
C10 C9 H9 119.4 . . ?
C8 C9 H9 119.4 . . ?
N1 C13 O1 133.1(9) . . ?
N1 C13 C1 106.9(7) . . ?
O1 C13 C1 119.9(7) . . ?

loop_
_geom_bond_atom_site_label_1
_geom_bond_atom_site_label_2
_geom_bond_distance
_geom_bond_site_symmetry_2
_geom_bond_publ_flag
F2 C12 1.371(7) . ?
F1 C6 1.362(6) . ?
O1 C13 1.221(7) . ?
C7 C12 1.362(8) . ?
C7 C8 1.381(8) . ?
C7 N1 1.569(9) . ?
C1 C6 1.381(8) . ?
C1 C2 1.384(8) . ?
C1 C13 1.640(9) . ?
C12 C11 1.340(8) . ?
C5 C6 1.359(8) . ?
C5 C4 1.378(8) . ?
C5 H5 0.9300 . ?
C11 C10 1.376(8) . ?
C11 H11 0.9300 . ?
C2 C3 1.361(8) . ?
C2 H2 0.9300 . ?
N1 C13 1.191(9) . ?
N1 H1N 0.80(6) . ?
C10 C9 1.366(8) . ?
C10 H10 0.9300 . ?
C3 C4 1.385(8) . ?
C3 H3 0.9300 . ?
C8 C9 1.394(8) . ?
C8 H8 0.9300 . ?
C4 H4 0.9300 . ?
C9 H9 0.9300 . ?

loop_
_geom_torsion_atom_site_label_1
_geom_torsion_atom_site_label_2
_geom_torsion_atom_site_label_3
_geom_torsion_atom_site_label_4
_geom_torsion
_geom_torsion_site_symmetry_1
_geom_torsion_site_symmetry_2
_geom_torsion_site_symmetry_3
_geom_torsion_site_symmetry_4
_geom_torsion_publ_flag
C8 C7 C12 C11 0.5(9) . . . . ?
N1 C7 C12 C11 176.8(5) . . . . ?
C8 C7 C12 F2 -179.7(5) . . . . ?
N1 C7 C12 F2 -3.4(7) . . . . ?
C7 C12 C11 C10 -1.3(9) . . . . ?
F2 C12 C11 C10 178.9(5) . . . . ?
C6 C1 C2 C3 -0.1(8) . . . . ?
C13 C1 C2 C3 -176.0(5) . . . . ?
C12 C7 N1 C13 164.9(6) . . . . ?
C8 C7 N1 C13 -19.2(9) . . . . ?
C4 C5 C6 F1 179.5(5) . . . . ?
C4 C5 C6 C1 2.1(9) . . . . ?
C2 C1 C6 C5 -1.9(8) . . . . ?
C13 C1 C6 C5 173.1(5) . . . . ?
C2 C1 C6 F1 -179.3(5) . . . . ?
C13 C1 C6 F1 -4.3(8) . . . . ?
C12 C11 C10 C9 2.3(9) . . . . ?
C1 C2 C3 C4 1.7(9) . . . . ?
C12 C7 C8 C9 -0.6(8) . . . . ?
N1 C7 C8 C9 -176.3(5) . . . . ?
C6 C5 C4 C3 -0.3(9) . . . . ?
C2 C3 C4 C5 -1.5(9) . . . . ?
C11 C10 C9 C8 -2.5(9) . . . . ?
C7 C8 C9 C10 1.7(9) . . . . ?
C7 N1 C13 O1 0.3(11) . . . . ?
C7 N1 C13 C1 -178.5(4) . . . . ?
C6 C1 C13 N1 19.1(8) . . . . ?
C2 C1 C13 N1 -165.7(6) . . . . ?
C6 C1 C13 O1 -159.8(6) . . . . ?
C2 C1 C13 O1 15.3(7) . . . . ?

loop_
_cod_related_entry_id
_cod_related_entry_database
_cod_related_entry_code
1 ChemSpider 464151
